data_1570870
loop_
_publ_author_name
'Liao, Qiuyan'
'Li, Aisen'
'Huang, Arui'
'Wang, Jiaqiang'
'Chang, Kai'
'Li, Hehua'
'Yao, Pengfei'
'Zhong, Cheng'
'Xie, Peidong'
'Wang, Jinfeng'
'Li, Zhen'
'Li, Qianqian'

_publ_section_title
;
 Controllable &#x3c0;-&#x3c0; coupling of intramolecular dimer models in
 aggregated states.
;
_journal_issue 12
_journal_name_full 'Chemical science'
_journal_page_first 4364
_journal_page_last 4373
_journal_paper_doi 10.1039/d3sc05533g
_journal_volume 15
_journal_year 2024
_chemical_formula_moiety 'C29 H34 O'
_chemical_formula_sum 'C29 H34 O'
_chemical_formula_weight 398.56
_space_group_crystal_system monoclinic
_space_group_IT_number 14
_space_group_name_Hall '-P 2ybc'
_space_group_name_H-M_alt 'P 1 21/c 1'
_atom_sites_solution_hydrogens geom
_audit_creation_date 2022-06-20
_audit_creation_method
;
Olex2 1.3
(compiled 2020.11.12 svn.r5f609507 for OlexSys, GUI svn.r6408)
;
_audit_update_record
;
2022-06-20 deposited with the CCDC.	2024-02-01 downloaded from the CCDC.
;
_cell_angle_alpha 90
_cell_angle_beta 101.861(4)
_cell_angle_gamma 90
_cell_formula_units_Z 4
_cell_length_a 9.2535(18)
_cell_length_b 14.900(3)
_cell_length_c 17.885(4)
_cell_measurement_reflns_used 3514
_cell_measurement_temperature 296.15
_cell_measurement_theta_max 28.57
_cell_measurement_theta_min 2.33
_cell_volume 2413.3(9)
_computing_cell_refinement 'SAINT V8.40A (Bruker, 2019)'
_computing_data_reduction 'SAINT V8.40A (Bruker, 2019)'
_computing_molecular_graphics 'Olex2 1.3 (Dolomanov et al., 2009)'
_computing_publication_material 'Olex2 1.3 (Dolomanov et al., 2009)'
_computing_structure_refinement 'SHELXL 2018/3 (Sheldrick, 2015)'
_computing_structure_solution 'SHELXT 2014/5 (Sheldrick, 2014)'
_diffrn_ambient_temperature 296.15
_diffrn_measured_fraction_theta_full 0.997
_diffrn_measured_fraction_theta_max 0.997
_diffrn_measurement_device_type 'Bruker APEX-II CCD'
_diffrn_measurement_method '\f and \w scans'
_diffrn_radiation_type MoK\a
_diffrn_radiation_wavelength 0.71073
_diffrn_reflns_av_R_equivalents 0.0587
_diffrn_reflns_av_unetI/netI 0.0573
_diffrn_reflns_Laue_measured_fraction_full 0.997
_diffrn_reflns_Laue_measured_fraction_max 0.997
_diffrn_reflns_limit_h_max 10
_diffrn_reflns_limit_h_min -11
_diffrn_reflns_limit_k_max 17
_diffrn_reflns_limit_k_min -17
_diffrn_reflns_limit_l_max 21
_diffrn_reflns_limit_l_min -21
_diffrn_reflns_number 16876
_diffrn_reflns_point_group_measured_fraction_full 0.997
_diffrn_reflns_point_group_measured_fraction_max 0.997
_diffrn_reflns_theta_full 25.026
_diffrn_reflns_theta_max 25.026
_diffrn_reflns_theta_min 1.795
_diffrn_source_current 30.0
_diffrn_source_power 1.5
_diffrn_source_voltage 50.0
_diffrn_standards_number 0
_exptl_absorpt_coefficient_mu 0.064
_exptl_absorpt_correction_T_max 0.7457
_exptl_absorpt_correction_T_min 0.6319
_exptl_absorpt_correction_type none
_exptl_absorpt_process_details
;
SADABS-2016/2 (Bruker,2016/2) was used for absorption correction.
wR2(int) was 0.1031 before and 0.0592 after correction.
The Ratio of minimum to maximum transmission is 0.8474.
The \l/2 correction factor is Not present.
;
_exptl_crystal_colour 'clear light colourless'
_exptl_crystal_colour_lustre clear
_exptl_crystal_colour_modifier light
_exptl_crystal_colour_primary colourless
_exptl_crystal_density_diffrn 1.097
_exptl_crystal_description block
_exptl_crystal_F_000 864
_exptl_crystal_size_max 0.1
_exptl_crystal_size_mid 0.1
_exptl_crystal_size_min 0.1
_refine_diff_density_max 0.225
_refine_diff_density_min -0.212
_refine_diff_density_rms 0.040
_refine_ls_extinction_method none
_refine_ls_goodness_of_fit_ref 1.030
_refine_ls_hydrogen_treatment constr
_refine_ls_matrix_type full
_refine_ls_number_parameters 341
_refine_ls_number_reflns 4243
_refine_ls_number_restraints 66
_refine_ls_restrained_S_all 1.042
_refine_ls_R_factor_all 0.1040
_refine_ls_R_factor_gt 0.0567
_refine_ls_shift/su_max 0.000
_refine_ls_shift/su_mean 0.000
_refine_ls_structure_factor_coef Fsqd
_refine_ls_weighting_details 'w=1/[\s^2^(Fo^2^)+(0.0913P)^2^+0.3454P] where P=(Fo^2^+2Fc^2^)/3'
_refine_ls_weighting_scheme calc
_refine_ls_wR_factor_gt 0.1514
_refine_ls_wR_factor_ref 0.1763
_reflns_Friedel_coverage 0.000
_reflns_number_gt 2606
_reflns_number_total 4243
_reflns_threshold_expression 'I > 2\s(I)'
_cod_data_source_file d3sc05533g4.cif
_cod_data_source_block mo_210907h_0m
_cod_depositor_comments 'Adding full bibliography for 1570870--1570891.cif.'
_cod_original_cell_volume 2413.2(8)
_cod_database_code 1570870
_shelx_shelxl_version_number 2018/3
_shelx_space_group_comment
;
The symmetry employed for this shelxl refinement is uniquely defined
by the following loop, which should always be used as a source of
symmetry information in preference to the above space-group names.
They are only intended as comments.
;
_olex2_refinement_description
;
1. Fixed Uiso
 At 1.2 times of:
  All C(H) groups
 At 1.5 times of:
  All C(H,H,H) groups
2. Restrained distances
 C1-C2 \\sim C1A-C2
 with sigma of 0.02
 C2-C28 \\sim C2-C28A
 with sigma of 0.02
 C2-C29 \\sim C2-C29A
 with sigma of 0.02
 C19-C22 \\sim C19-C22A
 with sigma of 0.02
 C19-C20 \\sim C19-C20A
 with sigma of 0.02
 C19-C21 \\sim C19-C21A
 with sigma of 0.02
3. Uiso/Uaniso restraints and constraints
Uanis(C28A) \\sim Ueq, Uanis(C1) \\sim Ueq: with sigma of 0.01 and sigma for
terminal atoms of 0.02
Uanis(C29) \\sim Ueq, Uanis(C1A) \\sim Ueq: with sigma of 0.01 and sigma for
terminal atoms of 0.02
Uanis(C22) \\sim Ueq, Uanis(C22A) \\sim Ueq: with sigma of 0.01 and sigma for
terminal atoms of 0.02
Uanis(C20A) \\sim Ueq, Uanis(C20) \\sim Ueq: with sigma of 0.01 and sigma for
terminal atoms of 0.02
Uanis(C21) \\sim Ueq, Uanis(C21A) \\sim Ueq: with sigma of 0.01 and sigma for
terminal atoms of 0.02
4. Others
 Sof(C28A)=Sof(H28D)=Sof(H28E)=Sof(H28F)=Sof(C29A)=Sof(H29D)=Sof(H29E)=
 Sof(H29F)=Sof(C1A)=Sof(H1AA)=Sof(H1AB)=Sof(H1AC)=1-FVAR(1)
 Sof(C1)=Sof(H1A)=Sof(H1B)=Sof(H1C)=Sof(C28)=Sof(H28A)=Sof(H28B)=Sof(H28C)=
 Sof(C29)=Sof(H29A)=Sof(H29B)=Sof(H29C)=FVAR(1)
 Sof(C20A)=Sof(H20D)=Sof(H20E)=Sof(H20F)=Sof(C22A)=Sof(H22D)=Sof(H22E)=
 Sof(H22F)=Sof(C21A)=Sof(H21D)=Sof(H21E)=Sof(H21F)=1-FVAR(2)
 Sof(C20)=Sof(H20A)=Sof(H20B)=Sof(H20C)=Sof(C21)=Sof(H21A)=Sof(H21B)=Sof(H21C)=
 Sof(C22)=Sof(H22A)=Sof(H22B)=Sof(H22C)=FVAR(2)
5.a Aromatic/amide H refined with riding coordinates:
 C4(H4), C10(H10), C11(H11), C12(H12), C13(H13), C14(H14), C17(H17), C23(H23),
 C24(H24), C25(H25)
5.b Idealised Me refined as rotating group:
 C1(H1A,H1B,H1C), C20(H20A,H20B,H20C), C21(H21A,H21B,H21C), C22(H22A,H22B,
 H22C), C26(H26A,H26B,H26C), C27(H27A,H27B,H27C), C28(H28A,H28B,H28C), C29(H29A,
 H29B,H29C), C28A(H28D,H28E,H28F), C29A(H29D,H29E,H29F), C1A(H1AA,H1AB,H1AC),
 C20A(H20D,H20E,H20F), C22A(H22D,H22E,H22F), C21A(H21D,H21E,H21F)
;
_olex2_submission_special_instructions 'No special instructions were received'

loop_
_space_group_symop_operation_xyz
'x, y, z'
'-x, y+1/2, -z+1/2'
'-x, -y, -z'
'x, -y-1/2, z-1/2'

loop_
_atom_site_label
_atom_site_type_symbol
_atom_site_fract_x
_atom_site_fract_y
_atom_site_fract_z
_atom_site_U_iso_or_equiv
_atom_site_adp_type
_atom_site_occupancy
_atom_site_site_symmetry_order
_atom_site_calc_flag
_atom_site_refinement_flags_posn
_atom_site_refinement_flags_adp
_atom_site_refinement_flags_occupancy
_atom_site_disorder_assembly
_atom_site_disorder_group
O1 O 0.74442(17) 0.46461(11) 0.68251(9) 0.0479(5) Uani 1 1 d . . . . .
C1 C 0.7426(6) 0.2051(2) 0.3971(2) 0.0757(15) Uani 0.817(7) 1 d D U P A 1
H1A H 0.742477 0.180007 0.347673 0.114 Uiso 0.817(7) 1 calc R U P A 1
H1B H 0.650848 0.191467 0.411682 0.114 Uiso 0.817(7) 1 calc R U P A 1
H1C H 0.822757 0.180014 0.433870 0.114 Uiso 0.817(7) 1 calc R U P A 1
C2 C 0.7613(3) 0.30630(17) 0.39414(14) 0.0521(7) Uani 1 1 d D . . . .
C3 C 0.7583(3) 0.34678(15) 0.47271(13) 0.0401(6) Uani 1 1 d . . . . .
C4 C 0.6375(3) 0.33392(15) 0.50606(13) 0.0407(6) Uani 1 1 d . . . . .
H4 H 0.560113 0.298842 0.480123 0.049 Uiso 1 1 calc R U . . .
C5 C 0.6249(2) 0.37062(14) 0.57662(12) 0.0351(5) Uani 1 1 d . . . . .
C6 C 0.7414(2) 0.42276(15) 0.61337(12) 0.0358(5) Uani 1 1 d . . . . .
C7 C 0.6241(2) 0.45541(15) 0.71681(12) 0.0358(6) Uani 1 1 d . . . . .
C8 C 0.6344(2) 0.50297(14) 0.78515(12) 0.0365(6) Uani 1 1 d . . . . .
C9 C 0.7608(3) 0.56214(15) 0.81828(13) 0.0394(6) Uani 1 1 d . . . . .
C10 C 0.8200(3) 0.55789(18) 0.89656(14) 0.0521(7) Uani 1 1 d . . . . .
H10 H 0.784732 0.515129 0.926222 0.062 Uiso 1 1 calc R U . . .
C11 C 0.9295(3) 0.6159(2) 0.93051(17) 0.0692(9) Uani 1 1 d . . . . .
H11 H 0.966690 0.612376 0.982846 0.083 Uiso 1 1 calc R U . . .
C12 C 0.9842(3) 0.6786(2) 0.88817(19) 0.0702(9) Uani 1 1 d . . . . .
H12 H 1.058403 0.717576 0.911422 0.084 Uiso 1 1 calc R U . . .
C13 C 0.8726(3) 0.39858(16) 0.51305(13) 0.0434(6) Uani 1 1 d . . . . .
H13 H 0.955985 0.408381 0.492679 0.052 Uiso 1 1 calc R U . . .
C14 C 0.8653(3) 0.43591(16) 0.58280(14) 0.0440(6) Uani 1 1 d . . . . .
H14 H 0.943728 0.469887 0.609204 0.053 Uiso 1 1 calc R U . . .
C15 C 0.4891(3) 0.35294(16) 0.61026(13) 0.0403(6) Uani 1 1 d . . . . .
C16 C 0.5038(2) 0.40158(14) 0.68692(13) 0.0373(6) Uani 1 1 d . . . . .
C17 C 0.3922(3) 0.39508(16) 0.72873(13) 0.0437(6) Uani 1 1 d . . . . .
H17 H 0.311161 0.358734 0.709881 0.052 Uiso 1 1 calc R U . . .
C18 C 0.3963(3) 0.44050(16) 0.79744(13) 0.0423(6) Uani 1 1 d . . . . .
C19 C 0.2714(3) 0.42974(19) 0.84140(14) 0.0517(7) Uani 1 1 d D . . . .
C20 C 0.2783(6) 0.3348(3) 0.8751(4) 0.0789(19) Uani 0.870(12) 1 d D U P B 1
H20A H 0.271687 0.291558 0.834775 0.118 Uiso 0.870(12) 1 calc R U P B 1
H20B H 0.197609 0.326439 0.900598 0.118 Uiso 0.870(12) 1 calc R U P B 1
H20C H 0.370007 0.327126 0.911009 0.118 Uiso 0.870(12) 1 calc R U P B 1
C21 C 0.2837(6) 0.4989(4) 0.9064(3) 0.0863(18) Uani 0.870(12) 1 d D U P B 1
H21A H 0.371808 0.487676 0.944130 0.130 Uiso 0.870(12) 1 calc R U P B 1
H21B H 0.199168 0.493921 0.929595 0.130 Uiso 0.870(12) 1 calc R U P B 1
H21C H 0.287695 0.558306 0.886125 0.130 Uiso 0.870(12) 1 calc R U P B 1
C22 C 0.1200(5) 0.4434(5) 0.7887(3) 0.0717(15) Uani 0.870(12) 1 d D U P B 1
H22A H 0.111887 0.504129 0.770356 0.108 Uiso 0.870(12) 1 calc R U P B 1
H22B H 0.043763 0.431839 0.816648 0.108 Uiso 0.870(12) 1 calc R U P B 1
H22C H 0.109587 0.402900 0.746246 0.108 Uiso 0.870(12) 1 calc R U P B 1
C23 C 0.5179(3) 0.49437(16) 0.82319(13) 0.0414(6) Uani 1 1 d . . . . .
H23 H 0.522249 0.526509 0.868170 0.050 Uiso 1 1 calc R U . . .
C24 C 0.9285(3) 0.68377(18) 0.81053(19) 0.0625(8) Uani 1 1 d . . . . .
H24 H 0.964941 0.726554 0.781353 0.075 Uiso 1 1 calc R U . . .
C25 C 0.8185(3) 0.62543(16) 0.77604(15) 0.0498(7) Uani 1 1 d . . . . .
H25 H 0.782800 0.628848 0.723574 0.060 Uiso 1 1 calc R U . . .
C26 C 0.3507(3) 0.3880(2) 0.55490(16) 0.0705(9) Uani 1 1 d . . . . .
H26A H 0.359213 0.451671 0.548598 0.106 Uiso 1 1 calc R U . . .
H26B H 0.264710 0.375362 0.575316 0.106 Uiso 1 1 calc R U . . .
H26C H 0.341927 0.358944 0.506278 0.106 Uiso 1 1 calc R U . . .
C27 C 0.4750(4) 0.25141(19) 0.62244(17) 0.0696(9) Uani 1 1 d . . . . .
H27A H 0.461471 0.221166 0.574099 0.104 Uiso 1 1 calc R U . . .
H27B H 0.391556 0.240018 0.645299 0.104 Uiso 1 1 calc R U . . .
H27C H 0.563093 0.229648 0.655515 0.104 Uiso 1 1 calc R U . . .
C28 C 0.6270(8) 0.3417(4) 0.3363(2) 0.111(3) Uani 0.817(7) 1 d D . P A 1
H28A H 0.634511 0.405667 0.331898 0.167 Uiso 0.817(7) 1 calc R U P A 1
H28B H 0.538173 0.326994 0.353399 0.167 Uiso 0.817(7) 1 calc R U P A 1
H28C H 0.624568 0.314523 0.287343 0.167 Uiso 0.817(7) 1 calc R U P A 1
C29 C 0.9059(8) 0.3240(6) 0.3705(4) 0.149(4) Uani 0.817(7) 1 d D U P A 1
H29A H 0.985454 0.300389 0.408488 0.223 Uiso 0.817(7) 1 calc R U P A 1
H29B H 0.918896 0.387445 0.365532 0.223 Uiso 0.817(7) 1 calc R U P A 1
H29C H 0.905420 0.295283 0.322369 0.223 Uiso 0.817(7) 1 calc R U P A 1
C28A C 0.626(3) 0.253(2) 0.3558(16) 0.133(11) Uani 0.183(7) 1 d D U P A 2
H28D H 0.592897 0.274539 0.304413 0.199 Uiso 0.183(7) 1 calc R U P A 2
H28E H 0.548939 0.261112 0.383778 0.199 Uiso 0.183(7) 1 calc R U P A 2
H28F H 0.651028 0.190853 0.354823 0.199 Uiso 0.183(7) 1 calc R U P A 2
C29A C 0.767(3) 0.3844(10) 0.3397(8) 0.073(7) Uani 0.183(7) 1 d D . P A 2
H29D H 0.860432 0.414083 0.353596 0.109 Uiso 0.183(7) 1 calc R U P A 2
H29E H 0.689086 0.426059 0.342877 0.109 Uiso 0.183(7) 1 calc R U P A 2
H29F H 0.753952 0.362113 0.288405 0.109 Uiso 0.183(7) 1 calc R U P A 2
C1A C 0.893(3) 0.247(2) 0.3972(16) 0.135(11) Uani 0.183(7) 1 d D U P A 2
H1AA H 0.861235 0.189614 0.375417 0.203 Uiso 0.183(7) 1 calc R U P A 2
H1AB H 0.942987 0.239252 0.449376 0.203 Uiso 0.183(7) 1 calc R U P A 2
H1AC H 0.958785 0.274086 0.368733 0.203 Uiso 0.183(7) 1 calc R U P A 2
C20A C 0.340(4) 0.378(3) 0.9164(18) 0.090(12) Uani 0.130(12) 1 d D U P B 2
H20D H 0.391796 0.325650 0.903867 0.135 Uiso 0.130(12) 1 calc R U P B 2
H20E H 0.263456 0.359477 0.941853 0.135 Uiso 0.130(12) 1 calc R U P B 2
H20F H 0.408512 0.416144 0.949550 0.135 Uiso 0.130(12) 1 calc R U P B 2
C22A C 0.130(3) 0.398(4) 0.791(2) 0.094(14) Uani 0.130(12) 1 d D U P B 2
H22D H 0.048212 0.412561 0.813676 0.142 Uiso 0.130(12) 1 calc R U P B 2
H22E H 0.134419 0.333982 0.784216 0.142 Uiso 0.130(12) 1 calc R U P B 2
H22F H 0.117955 0.426601 0.741725 0.142 Uiso 0.130(12) 1 calc R U P B 2
C21A C 0.247(6) 0.5256(19) 0.870(3) 0.128(19) Uani 0.130(12) 1 d D U P B 2
H21D H 0.196387 0.561081 0.827472 0.192 Uiso 0.130(12) 1 calc R U P B 2
H21E H 0.341257 0.552597 0.890338 0.192 Uiso 0.130(12) 1 calc R U P B 2
H21F H 0.189515 0.522813 0.908318 0.192 Uiso 0.130(12) 1 calc R U P B 2

loop_
_atom_site_aniso_label
_atom_site_aniso_U_11
_atom_site_aniso_U_22
_atom_site_aniso_U_33
_atom_site_aniso_U_23
_atom_site_aniso_U_13
_atom_site_aniso_U_12
O1 0.0449(10) 0.0647(11) 0.0373(10) -0.0183(8) 0.0158(8) -0.0137(8)
C1 0.104(4) 0.059(2) 0.062(3) -0.0277(19) 0.014(2) 0.004(2)
C2 0.0686(18) 0.0537(16) 0.0382(15) -0.0101(12) 0.0204(14) -0.0042(13)
C3 0.0538(15) 0.0350(12) 0.0333(14) -0.0005(10) 0.0128(12) 0.0001(11)
C4 0.0475(14) 0.0395(13) 0.0350(14) -0.0044(10) 0.0087(12) -0.0058(11)
C5 0.0415(13) 0.0343(12) 0.0306(13) -0.0001(10) 0.0099(11) -0.0011(10)
C6 0.0402(13) 0.0387(13) 0.0290(13) -0.0039(10) 0.0082(11) -0.0015(10)
C7 0.0379(13) 0.0393(13) 0.0317(13) 0.0026(10) 0.0106(11) 0.0006(10)
C8 0.0442(13) 0.0368(12) 0.0294(13) -0.0021(10) 0.0092(11) 0.0032(10)
C9 0.0451(14) 0.0402(13) 0.0351(14) -0.0085(10) 0.0137(12) 0.0037(11)
C10 0.0565(16) 0.0608(17) 0.0402(16) -0.0108(12) 0.0130(14) -0.0077(13)
C11 0.069(2) 0.087(2) 0.0489(18) -0.0251(17) 0.0064(16) -0.0144(18)
C12 0.066(2) 0.072(2) 0.072(2) -0.0339(17) 0.0126(18) -0.0196(16)
C13 0.0456(14) 0.0494(14) 0.0392(14) -0.0012(12) 0.0179(12) -0.0049(12)
C14 0.0446(14) 0.0498(14) 0.0395(15) -0.0066(11) 0.0132(12) -0.0105(11)
C15 0.0389(13) 0.0477(14) 0.0347(14) -0.0040(11) 0.0085(11) -0.0059(11)
C16 0.0427(14) 0.0375(13) 0.0329(13) 0.0003(10) 0.0105(12) 0.0000(11)
C17 0.0408(14) 0.0520(15) 0.0391(14) -0.0003(11) 0.0101(12) -0.0057(11)
C18 0.0457(15) 0.0479(14) 0.0359(14) 0.0030(11) 0.0148(12) 0.0047(11)
C19 0.0460(15) 0.0691(18) 0.0443(16) -0.0020(13) 0.0191(13) 0.0026(13)
C20 0.073(3) 0.087(3) 0.088(4) 0.031(3) 0.045(3) 0.004(2)
C21 0.077(3) 0.128(4) 0.067(3) -0.028(3) 0.046(3) -0.015(3)
C22 0.047(2) 0.101(4) 0.070(3) -0.006(3) 0.018(2) 0.012(2)
C23 0.0497(15) 0.0425(13) 0.0333(13) -0.0034(11) 0.0120(12) 0.0059(11)
C24 0.0687(19) 0.0493(17) 0.077(2) -0.0120(14) 0.0330(18) -0.0127(14)
C25 0.0577(16) 0.0469(15) 0.0472(16) -0.0076(12) 0.0167(14) -0.0028(12)
C26 0.0438(16) 0.121(3) 0.0445(17) -0.0129(17) 0.0027(14) 0.0043(16)
C27 0.103(2) 0.0541(17) 0.0635(19) -0.0166(14) 0.0443(19) -0.0311(16)
C28 0.177(6) 0.115(5) 0.032(2) -0.003(2) -0.004(3) 0.060(5)
C29 0.166(6) 0.194(7) 0.124(5) -0.112(5) 0.119(5) -0.106(6)
C28A 0.150(18) 0.150(19) 0.108(16) -0.060(14) 0.047(14) -0.030(15)
C29A 0.13(2) 0.069(11) 0.022(8) -0.013(7) 0.030(11) -0.003(12)
C1A 0.144(19) 0.162(19) 0.099(15) -0.028(14) 0.023(13) 0.072(15)
C20A 0.098(18) 0.11(2) 0.073(17) 0.024(14) 0.035(14) -0.001(14)
C22A 0.070(17) 0.12(2) 0.11(2) -0.020(17) 0.065(15) -0.021(15)
C21A 0.12(2) 0.15(2) 0.13(3) -0.017(17) 0.071(19) 0.012(16)

loop_
_atom_type_symbol
_atom_type_description
_atom_type_scat_dispersion_real
_atom_type_scat_dispersion_imag
_atom_type_scat_source
C C 0.0033 0.0016 'International Tables Vol C Tables 4.2.6.8 and 6.1.1.4'
H H 0.0000 0.0000 'International Tables Vol C Tables 4.2.6.8 and 6.1.1.4'
O O 0.0106 0.0060 'International Tables Vol C Tables 4.2.6.8 and 6.1.1.4'

loop_
_geom_angle_atom_site_label_1
_geom_angle_atom_site_label_2
_geom_angle_atom_site_label_3
_geom_angle
_geom_angle_site_symmetry_1
_geom_angle_site_symmetry_3
_geom_angle_publ_flag
C6 O1 C7 118.85(17) . . ?
H1A C1 H1B 109.5 . . ?
H1A C1 H1C 109.5 . . ?
H1B C1 H1C 109.5 . . ?
C2 C1 H1A 109.5 . . ?
C2 C1 H1B 109.5 . . ?
C2 C1 H1C 109.5 . . ?
C1 C2 C3 109.5(2) . . ?
C1 C2 C28 106.4(4) . . ?
C3 C2 C28 108.5(2) . . ?
C29 C2 C1 107.3(4) . . ?
C29 C2 C3 111.9(3) . . ?
C29 C2 C28 113.1(5) . . ?
C28A C2 C3 116.7(9) . . ?
C28A C2 C29A 103.9(17) . . ?
C29A C2 C3 107.1(6) . . ?
C1A C2 C3 111.5(11) . . ?
C1A C2 C28A 107(2) . . ?
C1A C2 C29A 109.9(17) . . ?
C4 C3 C2 120.6(2) . . ?
C4 C3 C13 116.8(2) . . ?
C13 C3 C2 122.7(2) . . ?
C3 C4 H4 118.0 . . ?
C3 C4 C5 123.9(2) . . ?
C5 C4 H4 118.0 . . ?
C4 C5 C15 121.1(2) . . ?
C6 C5 C4 116.5(2) . . ?
C6 C5 C15 122.42(19) . . ?
O1 C6 C5 123.40(19) . . ?
O1 C6 C14 115.2(2) . . ?
C5 C6 C14 121.4(2) . . ?
O1 C7 C8 114.9(2) . . ?
O1 C7 C16 122.80(19) . . ?
C16 C7 C8 122.3(2) . . ?
C7 C8 C9 123.7(2) . . ?
C23 C8 C7 117.3(2) . . ?
C23 C8 C9 118.95(19) . . ?
C10 C9 C8 119.1(2) . . ?
C25 C9 C8 123.2(2) . . ?
C25 C9 C10 117.6(2) . . ?
C9 C10 H10 119.5 . . ?
C11 C10 C9 121.1(3) . . ?
C11 C10 H10 119.5 . . ?
C10 C11 H11 119.7 . . ?
C12 C11 C10 120.6(3) . . ?
C12 C11 H11 119.7 . . ?
C11 C12 H12 120.2 . . ?
C11 C12 C24 119.5(3) . . ?
C24 C12 H12 120.2 . . ?
C3 C13 H13 119.3 . . ?
C14 C13 C3 121.4(2) . . ?
C14 C13 H13 119.3 . . ?
C6 C14 H14 120.0 . . ?
C13 C14 C6 119.9(2) . . ?
C13 C14 H14 120.0 . . ?
C5 C15 C16 110.07(18) . . ?
C5 C15 C26 109.37(19) . . ?
C5 C15 C27 109.1(2) . . ?
C16 C15 C26 108.9(2) . . ?
C16 C15 C27 109.46(19) . . ?
C27 C15 C26 110.0(2) . . ?
C7 C16 C15 122.33(19) . . ?
C7 C16 C17 117.2(2) . . ?
C17 C16 C15 120.5(2) . . ?
C16 C17 H17 118.4 . . ?
C18 C17 C16 123.2(2) . . ?
C18 C17 H17 118.4 . . ?
C17 C18 C19 120.9(2) . . ?
C23 C18 C17 116.6(2) . . ?
C23 C18 C19 122.5(2) . . ?
C18 C19 C21 111.7(3) . . ?
C18 C19 C20A 105.8(12) . . ?
C18 C19 C21A 104.1(18) . . ?
C20 C19 C18 108.8(2) . . ?
C20 C19 C21 109.2(3) . . ?
C22 C19 C18 111.2(3) . . ?
C22 C19 C20 108.9(3) . . ?
C22 C19 C21 106.9(3) . . ?
C22A C19 C18 112.1(16) . . ?
C22A C19 C20A 121(2) . . ?
C22A C19 C21A 109(2) . . ?
C21A C19 C20A 104(2) . . ?
C19 C20 H20A 109.5 . . ?
C19 C20 H20B 109.5 . . ?
C19 C20 H20C 109.5 . . ?
H20A C20 H20B 109.5 . . ?
H20A C20 H20C 109.5 . . ?
H20B C20 H20C 109.5 . . ?
C19 C21 H21A 109.5 . . ?
C19 C21 H21B 109.5 . . ?
C19 C21 H21C 109.5 . . ?
H21A C21 H21B 109.5 . . ?
H21A C21 H21C 109.5 . . ?
H21B C21 H21C 109.5 . . ?
C19 C22 H22A 109.5 . . ?
C19 C22 H22B 109.5 . . ?
C19 C22 H22C 109.5 . . ?
H22A C22 H22B 109.5 . . ?
H22A C22 H22C 109.5 . . ?
H22B C22 H22C 109.5 . . ?
C8 C23 H23 118.3 . . ?
C18 C23 C8 123.3(2) . . ?
C18 C23 H23 118.3 . . ?
C12 C24 H24 119.9 . . ?
C12 C24 C25 120.1(3) . . ?
C25 C24 H24 119.9 . . ?
C9 C25 C24 121.1(3) . . ?
C9 C25 H25 119.5 . . ?
C24 C25 H25 119.5 . . ?
C15 C26 H26A 109.5 . . ?
C15 C26 H26B 109.5 . . ?
C15 C26 H26C 109.5 . . ?
H26A C26 H26B 109.5 . . ?
H26A C26 H26C 109.5 . . ?
H26B C26 H26C 109.5 . . ?
C15 C27 H27A 109.5 . . ?
C15 C27 H27B 109.5 . . ?
C15 C27 H27C 109.5 . . ?
H27A C27 H27B 109.5 . . ?
H27A C27 H27C 109.5 . . ?
H27B C27 H27C 109.5 . . ?
C2 C28 H28A 109.5 . . ?
C2 C28 H28B 109.5 . . ?
C2 C28 H28C 109.5 . . ?
H28A C28 H28B 109.5 . . ?
H28A C28 H28C 109.5 . . ?
H28B C28 H28C 109.5 . . ?
C2 C29 H29A 109.5 . . ?
C2 C29 H29B 109.5 . . ?
C2 C29 H29C 109.5 . . ?
H29A C29 H29B 109.5 . . ?
H29A C29 H29C 109.5 . . ?
H29B C29 H29C 109.5 . . ?
C2 C28A H28D 109.5 . . ?
C2 C28A H28E 109.5 . . ?
C2 C28A H28F 109.5 . . ?
H28D C28A H28E 109.5 . . ?
H28D C28A H28F 109.5 . . ?
H28E C28A H28F 109.5 . . ?
C2 C29A H29D 109.5 . . ?
C2 C29A H29E 109.5 . . ?
C2 C29A H29F 109.5 . . ?
H29D C29A H29E 109.5 . . ?
H29D C29A H29F 109.5 . . ?
H29E C29A H29F 109.5 . . ?
C2 C1A H1AA 109.5 . . ?
C2 C1A H1AB 109.5 . . ?
C2 C1A H1AC 109.5 . . ?
H1AA C1A H1AB 109.5 . . ?
H1AA C1A H1AC 109.5 . . ?
H1AB C1A H1AC 109.5 . . ?
C19 C20A H20D 109.5 . . ?
C19 C20A H20E 109.5 . . ?
C19 C20A H20F 109.5 . . ?
H20D C20A H20E 109.5 . . ?
H20D C20A H20F 109.5 . . ?
H20E C20A H20F 109.5 . . ?
C19 C22A H22D 109.5 . . ?
C19 C22A H22E 109.5 . . ?
C19 C22A H22F 109.5 . . ?
H22D C22A H22E 109.5 . . ?
H22D C22A H22F 109.5 . . ?
H22E C22A H22F 109.5 . . ?
C19 C21A H21D 109.5 . . ?
C19 C21A H21E 109.5 . . ?
C19 C21A H21F 109.5 . . ?
H21D C21A H21E 109.5 . . ?
H21D C21A H21F 109.5 . . ?
H21E C21A H21F 109.5 . . ?

loop_
_geom_bond_atom_site_label_1
_geom_bond_atom_site_label_2
_geom_bond_distance
_geom_bond_site_symmetry_2
_geom_bond_publ_flag
O1 C6 1.380(3) . ?
O1 C7 1.384(3) . ?
C1 H1A 0.9600 . ?
C1 H1B 0.9600 . ?
C1 H1C 0.9600 . ?
C1 C2 1.519(4) . ?
C2 C3 1.535(3) . ?
C2 C28 1.538(5) . ?
C2 C29 1.507(5) . ?
C2 C28A 1.519(17) . ?
C2 C29A 1.524(13) . ?
C2 C1A 1.496(16) . ?
C3 C4 1.384(3) . ?
C3 C13 1.386(3) . ?
C4 H4 0.9300 . ?
C4 C5 1.402(3) . ?
C5 C6 1.381(3) . ?
C5 C15 1.524(3) . ?
C6 C14 1.382(3) . ?
C7 C8 1.399(3) . ?
C7 C16 1.387(3) . ?
C8 C9 1.487(3) . ?
C8 C23 1.393(3) . ?
C9 C10 1.396(3) . ?
C9 C25 1.382(3) . ?
C10 H10 0.9300 . ?
C10 C11 1.375(4) . ?
C11 H11 0.9300 . ?
C11 C12 1.363(4) . ?
C12 H12 0.9300 . ?
C12 C24 1.380(4) . ?
C13 H13 0.9300 . ?
C13 C14 1.380(3) . ?
C14 H14 0.9300 . ?
C15 C16 1.532(3) . ?
C15 C26 1.540(4) . ?
C15 C27 1.538(4) . ?
C16 C17 1.397(3) . ?
C17 H17 0.9300 . ?
C17 C18 1.396(3) . ?
C18 C19 1.534(3) . ?
C18 C23 1.382(3) . ?
C19 C20 1.533(5) . ?
C19 C21 1.541(5) . ?
C19 C22 1.532(4) . ?
C19 C20A 1.568(17) . ?
C19 C22A 1.507(19) . ?
C19 C21A 1.546(19) . ?
C20 H20A 0.9600 . ?
C20 H20B 0.9600 . ?
C20 H20C 0.9600 . ?
C21 H21A 0.9600 . ?
C21 H21B 0.9600 . ?
C21 H21C 0.9600 . ?
C22 H22A 0.9600 . ?
C22 H22B 0.9600 . ?
C22 H22C 0.9600 . ?
C23 H23 0.9300 . ?
C24 H24 0.9300 . ?
C24 C25 1.383(4) . ?
C25 H25 0.9300 . ?
C26 H26A 0.9600 . ?
C26 H26B 0.9600 . ?
C26 H26C 0.9600 . ?
C27 H27A 0.9600 . ?
C27 H27B 0.9600 . ?
C27 H27C 0.9600 . ?
C28 H28A 0.9600 . ?
C28 H28B 0.9600 . ?
C28 H28C 0.9600 . ?
C29 H29A 0.9600 . ?
C29 H29B 0.9600 . ?
C29 H29C 0.9600 . ?
C28A H28D 0.9600 . ?
C28A H28E 0.9600 . ?
C28A H28F 0.9600 . ?
C29A H29D 0.9600 . ?
C29A H29E 0.9600 . ?
C29A H29F 0.9600 . ?
C1A H1AA 0.9600 . ?
C1A H1AB 0.9600 . ?
C1A H1AC 0.9600 . ?
C20A H20D 0.9600 . ?
C20A H20E 0.9600 . ?
C20A H20F 0.9600 . ?
C22A H22D 0.9600 . ?
C22A H22E 0.9600 . ?
C22A H22F 0.9600 . ?
C21A H21D 0.9600 . ?
C21A H21E 0.9600 . ?
C21A H21F 0.9600 . ?

loop_
_geom_torsion_atom_site_label_1
_geom_torsion_atom_site_label_2
_geom_torsion_atom_site_label_3
_geom_torsion_atom_site_label_4
_geom_torsion
_geom_torsion_site_symmetry_1
_geom_torsion_site_symmetry_2
_geom_torsion_site_symmetry_3
_geom_torsion_site_symmetry_4
_geom_torsion_publ_flag
O1 C6 C14 C13 -178.7(2) . . . . ?
O1 C7 C8 C9 2.2(3) . . . . ?
O1 C7 C8 C23 -178.43(19) . . . . ?
O1 C7 C16 C15 -4.4(3) . . . . ?
O1 C7 C16 C17 177.4(2) . . . . ?
C1 C2 C3 C4 -58.0(4) . . . . ?
C1 C2 C3 C13 123.2(3) . . . . ?
C2 C3 C4 C5 -178.3(2) . . . . ?
C2 C3 C13 C14 178.4(2) . . . . ?
C3 C4 C5 C6 0.4(3) . . . . ?
C3 C4 C5 C15 -179.5(2) . . . . ?
C3 C13 C14 C6 -0.7(4) . . . . ?
C4 C3 C13 C14 -0.5(3) . . . . ?
C4 C5 C6 O1 178.9(2) . . . . ?
C4 C5 C6 C14 -1.6(3) . . . . ?
C4 C5 C15 C16 -179.5(2) . . . . ?
C4 C5 C15 C26 -59.9(3) . . . . ?
C4 C5 C15 C27 60.4(3) . . . . ?
C5 C6 C14 C13 1.8(4) . . . . ?
C5 C15 C16 C7 2.0(3) . . . . ?
C5 C15 C16 C17 -179.9(2) . . . . ?
C6 O1 C7 C8 -177.59(19) . . . . ?
C6 O1 C7 C16 3.9(3) . . . . ?
C6 C5 C15 C16 0.7(3) . . . . ?
C6 C5 C15 C26 120.3(3) . . . . ?
C6 C5 C15 C27 -119.4(2) . . . . ?
C7 O1 C6 C5 -1.0(3) . . . . ?
C7 O1 C6 C14 179.5(2) . . . . ?
C7 C8 C9 C10 -136.3(2) . . . . ?
C7 C8 C9 C25 47.4(3) . . . . ?
C7 C8 C23 C18 1.2(3) . . . . ?
C7 C16 C17 C18 0.7(3) . . . . ?
C8 C7 C16 C15 177.1(2) . . . . ?
C8 C7 C16 C17 -1.1(3) . . . . ?
C8 C9 C10 C11 -175.1(2) . . . . ?
C8 C9 C25 C24 174.8(2) . . . . ?
C9 C8 C23 C18 -179.4(2) . . . . ?
C9 C10 C11 C12 -0.7(4) . . . . ?
C10 C9 C25 C24 -1.5(4) . . . . ?
C10 C11 C12 C24 0.1(5) . . . . ?
C11 C12 C24 C25 -0.3(4) . . . . ?
C12 C24 C25 C9 1.0(4) . . . . ?
C13 C3 C4 C5 0.7(3) . . . . ?
C15 C5 C6 O1 -1.3(3) . . . . ?
C15 C5 C6 C14 178.2(2) . . . . ?
C15 C16 C17 C18 -177.5(2) . . . . ?
C16 C7 C8 C9 -179.2(2) . . . . ?
C16 C7 C8 C23 0.1(3) . . . . ?
C16 C17 C18 C19 -179.2(2) . . . . ?
C16 C17 C18 C23 0.5(3) . . . . ?
C17 C18 C19 C20 70.2(4) . . . . ?
C17 C18 C19 C21 -169.1(4) . . . . ?
C17 C18 C19 C22 -49.7(4) . . . . ?
C17 C18 C19 C20A 112(2) . . . . ?
C17 C18 C19 C22A -22(2) . . . . ?
C17 C18 C19 C21A -139(2) . . . . ?
C17 C18 C23 C8 -1.5(3) . . . . ?
C19 C18 C23 C8 178.1(2) . . . . ?
C23 C8 C9 C10 44.4(3) . . . . ?
C23 C8 C9 C25 -131.9(2) . . . . ?
C23 C18 C19 C20 -109.5(4) . . . . ?
C23 C18 C19 C21 11.3(4) . . . . ?
C23 C18 C19 C22 130.7(4) . . . . ?
C23 C18 C19 C20A -68(2) . . . . ?
C23 C18 C19 C22A 159(2) . . . . ?
C23 C18 C19 C21A 41(3) . . . . ?
C25 C9 C10 C11 1.3(4) . . . . ?
C26 C15 C16 C7 -117.9(3) . . . . ?
C26 C15 C16 C17 60.2(3) . . . . ?
C27 C15 C16 C7 121.9(2) . . . . ?
C27 C15 C16 C17 -60.0(3) . . . . ?
C28 C2 C3 C4 57.7(4) . . . . ?
C28 C2 C3 C13 -121.1(4) . . . . ?
C29 C2 C3 C4 -176.8(5) . . . . ?
C29 C2 C3 C13 4.3(6) . . . . ?
C28A C2 C3 C4 0.6(18) . . . . ?
C28A C2 C3 C13 -178.2(18) . . . . ?
C29A C2 C3 C4 116.5(12) . . . . ?
C29A C2 C3 C13 -62.4(12) . . . . ?
C1A C2 C3 C4 -123.2(19) . . . . ?
C1A C2 C3 C13 57.9(19) . . . . ?
